data_2237944
loop_
_publ_author_name
'Sarojini, B. K.'
'Manjula, P. S.'
'Hegde, Gurumurthy'
'Kour, Dalbir'
'Anthal, Sumati'
'Gupta, Vivek K.'
'Kant, Rajni'

_publ_section_title
;
 4-Amino-3-(3-methoxybenzyl)-1<i>H</i>-1,2,4-triazole-5(4<i>H</i>)-thione
;
_journal_coeditor_code LH5605
_journal_issue 5
_journal_name_full 'Acta Crystallographica Section E'
_journal_page_first o728
_journal_paper_doi 10.1107/S1600536813009859
_journal_volume 69
_journal_year 2013
_chemical_formula_iupac 'C10 H12 N4 O S'
_chemical_formula_moiety 'C10 H12 N4 O S'
_chemical_formula_sum 'C10 H12 N4 O S'
_chemical_formula_weight 236.30
_chemical_name_systematic
;
4-Amino-3-(3-methoxybenzyl)-1<i>H</i>-1,2,4-triazole-5(4<i>H</i>)-thione
;
_space_group_IT_number 14
_symmetry_cell_setting monoclinic
_symmetry_space_group_name_Hall '-P 2yn'
_symmetry_space_group_name_H-M 'P 1 21/n 1'
_atom_sites_solution_hydrogens geom
_atom_sites_solution_primary direct
_atom_sites_solution_secondary difmap
_audit_creation_method SHELXL-97
_cell_angle_alpha 90.00
_cell_angle_beta 94.513(4)
_cell_angle_gamma 90.00
_cell_formula_units_Z 4
_cell_length_a 7.4580(3)
_cell_length_b 5.8006(2)
_cell_length_c 25.2817(10)
_cell_measurement_reflns_used 7374
_cell_measurement_temperature 293(2)
_cell_measurement_theta_max 29.0395
_cell_measurement_theta_min 3.5052
_cell_volume 1090.32(7)
_computing_cell_refinement 'CrysAlis PRO (Oxford Diffraction, 2010)'
_computing_data_collection 'CrysAlis PRO (Oxford Diffraction, 2010)'
_computing_data_reduction 'CrysAlis PRO (Oxford Diffraction, 2010)'
_computing_molecular_graphics 'PLATON (Spek, 2009)'
_computing_publication_material 'PLATON (Spek, 2009)'
_computing_structure_refinement 'SHELXL97 (Sheldrick, 2008)'
_computing_structure_solution 'SHELXS97 (Sheldrick, 2008)'
_diffrn_ambient_temperature 293(2)
_diffrn_detector_area_resol_mean 16.1049
_diffrn_measured_fraction_theta_full 0.998
_diffrn_measured_fraction_theta_max 0.998
_diffrn_measurement_device_type 'Oxford Diffraction Xcalibur Sapphire3'
_diffrn_measurement_method '\w scans'
_diffrn_radiation_monochromator graphite
_diffrn_radiation_source 'fine-focus sealed tube'
_diffrn_radiation_type MoK\a
_diffrn_radiation_wavelength 0.71073
_diffrn_reflns_av_R_equivalents 0.0415
_diffrn_reflns_av_sigmaI/netI 0.0284
_diffrn_reflns_limit_h_max 9
_diffrn_reflns_limit_h_min -9
_diffrn_reflns_limit_k_max 7
_diffrn_reflns_limit_k_min -7
_diffrn_reflns_limit_l_max 31
_diffrn_reflns_limit_l_min -31
_diffrn_reflns_number 15190
_diffrn_reflns_theta_full 26.00
_diffrn_reflns_theta_max 26.00
_diffrn_reflns_theta_min 3.51
_diffrn_standards_decay_% 0
_diffrn_standards_interval_count 0
_diffrn_standards_interval_time 0
_diffrn_standards_number 0
_exptl_absorpt_coefficient_mu 0.281
_exptl_absorpt_correction_T_max 1.00000
_exptl_absorpt_correction_T_min 0.94572
_exptl_absorpt_correction_type multi-scan
_exptl_absorpt_process_details '(Crysalis PRO; Oxford Diffraction, 2010)'
_exptl_crystal_colour white
_exptl_crystal_density_diffrn 1.440
_exptl_crystal_density_method 'not measured'
_exptl_crystal_description plate
_exptl_crystal_F_000 496
_exptl_crystal_size_max 0.3
_exptl_crystal_size_mid 0.2
_exptl_crystal_size_min 0.1
_refine_diff_density_max 0.190
_refine_diff_density_min -0.237
_refine_ls_extinction_method none
_refine_ls_goodness_of_fit_ref 1.032
_refine_ls_hydrogen_treatment mixed
_refine_ls_matrix_type full
_refine_ls_number_parameters 154
_refine_ls_number_reflns 2130
_refine_ls_number_restraints 0
_refine_ls_restrained_S_all 1.032
_refine_ls_R_factor_all 0.0461
_refine_ls_R_factor_gt 0.0355
_refine_ls_shift/su_max 0.002
_refine_ls_shift/su_mean 0.000
_refine_ls_structure_factor_coef Fsqd
_refine_ls_weighting_details 'calc w=1/[\s^2^(Fo^2^)+(0.0408P)^2^+0.3289P] where P=(Fo^2^+2Fc^2^)/3'
_refine_ls_weighting_scheme calc
_refine_ls_wR_factor_gt 0.0826
_refine_ls_wR_factor_ref 0.0880
_reflns_number_gt 1748
_reflns_number_total 2130
_reflns_threshold_expression I>2\s(I)
_cod_data_source_file lh5605.cif
_cod_data_source_block I
_cod_original_sg_symbol_H-M 'P 21/n'
_cod_database_code 2237944
_cod_database_fobs_code 2237944

loop_
_symmetry_equiv_pos_as_xyz
'x, y, z'
'-x+1/2, y+1/2, -z+1/2'
'-x, -y, -z'
'x-1/2, -y-1/2, z-1/2'

loop_
_atom_site_type_symbol
_atom_site_label
_atom_site_fract_x
_atom_site_fract_y
_atom_site_fract_z
_atom_site_U_iso_or_equiv
_atom_site_adp_type
_atom_site_calc_flag
_atom_site_refinement_flags
_atom_site_occupancy
_atom_site_symmetry_multiplicity
S S1 0.79363(6) 1.26508(8) 1.014843(19) 0.03712(16) Uani d . 1 1
O O1 0.4364(2) 0.7659(2) 0.66746(5) 0.0467(4) Uani d . 1 1
N N1 0.6715(2) 0.7764(2) 0.91172(6) 0.0323(4) Uani d . 1 1
N N2 0.77124(19) 0.8746(2) 0.95420(6) 0.0319(4) Uani d . 1 1
H H2 0.8621 0.8077 0.9707 0.038 Uiso calc R 1 1
C C3 0.7134(2) 1.0833(3) 0.96726(6) 0.0254(4) Uani d . 1 1
N N4 0.56824(17) 1.1164(2) 0.93177(5) 0.0239(3) Uani d . 1 1
C C5 0.5471(2) 0.9287(3) 0.89877(6) 0.0246(4) Uani d . 1 1
N N6 0.4558(2) 1.3106(3) 0.92853(8) 0.0360(4) Uani d . 1 1
C C7 0.4041(2) 0.9044(3) 0.85492(6) 0.0284(4) Uani d . 1 1
H H7A 0.2994 0.9908 0.8639 0.034 Uiso calc R 1 1
H H7B 0.3696 0.7434 0.8519 0.034 Uiso calc R 1 1
C C8 0.4584(2) 0.9870(3) 0.80138(6) 0.0249(4) Uani d . 1 1
C C9 0.5382(2) 1.2018(3) 0.79529(7) 0.0322(4) Uani d . 1 1
H H9 0.5617 1.2972 0.8246 0.039 Uiso calc R 1 1
C C10 0.5823(2) 1.2730(3) 0.74597(8) 0.0339(4) Uani d . 1 1
H H10 0.6347 1.4170 0.7423 0.041 Uiso calc R 1 1
C C11 0.5501(2) 1.1344(3) 0.70177(7) 0.0328(4) Uani d . 1 1
H H11 0.5805 1.1838 0.6686 0.039 Uiso calc R 1 1
C C12 0.4717(2) 0.9206(3) 0.70779(7) 0.0290(4) Uani d . 1 1
C C13 0.4246(2) 0.8490(3) 0.75726(7) 0.0271(4) Uani d . 1 1
H H13 0.3696 0.7064 0.7607 0.032 Uiso calc R 1 1
C C14 0.4954(3) 0.8208(4) 0.61719(8) 0.0492(5) Uani d . 1 1
H H14A 0.4348 0.9572 0.6037 0.074 Uiso calc R 1 1
H H14B 0.4686 0.6950 0.5932 0.074 Uiso calc R 1 1
H H14C 0.6228 0.8475 0.6205 0.074 Uiso calc R 1 1
H H62 0.524(3) 1.436(4) 0.9246(8) 0.049(6) Uiso d . 1 1
H H61 0.403(3) 1.324(4) 0.9573(10) 0.065(8) Uiso d . 1 1

loop_
_atom_site_aniso_label
_atom_site_aniso_U_11
_atom_site_aniso_U_22
_atom_site_aniso_U_33
_atom_site_aniso_U_12
_atom_site_aniso_U_13
_atom_site_aniso_U_23
S1 0.0330(3) 0.0444(3) 0.0325(3) 0.0079(2) -0.00694(19) -0.0124(2)
O1 0.0607(9) 0.0517(8) 0.0284(7) -0.0206(7) 0.0078(6) -0.0085(6)
N1 0.0352(8) 0.0312(8) 0.0297(9) 0.0065(6) -0.0034(7) -0.0030(6)
N2 0.0317(8) 0.0324(8) 0.0303(8) 0.0109(6) -0.0064(7) -0.0018(6)
C3 0.0232(8) 0.0305(9) 0.0227(9) 0.0032(7) 0.0025(7) 0.0025(7)
N4 0.0223(7) 0.0239(7) 0.0250(7) 0.0044(5) -0.0015(6) -0.0009(6)
C5 0.0267(8) 0.0244(8) 0.0228(9) -0.0007(7) 0.0033(7) 0.0004(6)
N6 0.0353(9) 0.0290(9) 0.0422(11) 0.0141(7) -0.0073(8) -0.0061(7)
C7 0.0264(9) 0.0310(9) 0.0273(9) -0.0015(7) -0.0010(7) -0.0032(7)
C8 0.0204(8) 0.0265(8) 0.0272(9) 0.0033(6) -0.0028(7) 0.0003(7)
C9 0.0355(10) 0.0263(9) 0.0341(10) -0.0017(7) -0.0023(8) -0.0043(7)
C10 0.0326(10) 0.0238(9) 0.0450(11) -0.0031(7) 0.0003(8) 0.0055(8)
C11 0.0311(9) 0.0363(10) 0.0310(10) -0.0006(8) 0.0016(8) 0.0079(8)
C12 0.0261(9) 0.0335(9) 0.0267(9) -0.0010(7) -0.0012(7) -0.0008(7)
C13 0.0256(9) 0.0248(8) 0.0304(10) -0.0024(7) -0.0004(7) 0.0008(7)
C14 0.0469(13) 0.0726(15) 0.0287(11) -0.0096(11) 0.0073(9) -0.0059(10)

loop_
_atom_type_symbol
_atom_type_description
_atom_type_scat_dispersion_real
_atom_type_scat_dispersion_imag
_atom_type_scat_source
C C 0.0033 0.0016 'International Tables Vol C Tables 4.2.6.8 and 6.1.1.4'
H H 0.0000 0.0000 'International Tables Vol C Tables 4.2.6.8 and 6.1.1.4'
N N 0.0061 0.0033 'International Tables Vol C Tables 4.2.6.8 and 6.1.1.4'
O O 0.0106 0.0060 'International Tables Vol C Tables 4.2.6.8 and 6.1.1.4'
S S 0.1246 0.1234 'International Tables Vol C Tables 4.2.6.8 and 6.1.1.4'

loop_
_geom_angle_atom_site_label_1
_geom_angle_atom_site_label_2
_geom_angle_atom_site_label_3
_geom_angle
C12 O1 C14 117.84(15)
C5 N1 N2 104.16(13)
C3 N2 N1 113.69(14)
C3 N2 H2 123.2
N1 N2 H2 123.2
N2 C3 N4 102.72(14)
N2 C3 S1 130.12(13)
N4 C3 S1 127.17(12)
C3 N4 C5 109.59(13)
C3 N4 N6 126.24(14)
C5 N4 N6 124.17(14)
N1 C5 N4 109.83(15)
N1 C5 C7 125.34(15)
N4 C5 C7 124.83(14)
N4 N6 H62 108.4(14)
N4 N6 H61 109.5(17)
H62 N6 H61 109(2)
C5 C7 C8 114.15(14)
C5 C7 H7A 108.7
C8 C7 H7A 108.7
C5 C7 H7B 108.7
C8 C7 H7B 108.7
H7A C7 H7B 107.6
C13 C8 C9 118.79(16)
C13 C8 C7 119.48(15)
C9 C8 C7 121.71(15)
C10 C9 C8 120.12(16)
C10 C9 H9 119.9
C8 C9 H9 119.9
C9 C10 C11 121.26(16)
C9 C10 H10 119.4
C11 C10 H10 119.4
C10 C11 C12 118.69(17)
C10 C11 H11 120.7
C12 C11 H11 120.7
O1 C12 C11 124.32(16)
O1 C12 C13 115.29(15)
C11 C12 C13 120.39(16)
C8 C13 C12 120.74(15)
C8 C13 H13 119.6
C12 C13 H13 119.6
O1 C14 H14A 109.5
O1 C14 H14B 109.5
H14A C14 H14B 109.5
O1 C14 H14C 109.5
H14A C14 H14C 109.5
H14B C14 H14C 109.5

loop_
_geom_bond_atom_site_label_1
_geom_bond_atom_site_label_2
_geom_bond_distance
S1 C3 1.6745(17)
O1 C12 1.368(2)
O1 C14 1.414(2)
N1 C5 1.304(2)
N1 N2 1.381(2)
N2 C3 1.335(2)
N2 H2 0.8600
C3 N4 1.364(2)
N4 C5 1.373(2)
N4 N6 1.4029(19)
C5 C7 1.483(2)
N6 H62 0.90(2)
N6 H61 0.86(3)
C7 C8 1.521(2)
C7 H7A 0.9700
C7 H7B 0.9700
C8 C13 1.380(2)
C8 C9 1.395(2)
C9 C10 1.377(3)
C9 H9 0.9300
C10 C11 1.382(3)
C10 H10 0.9300
C11 C12 1.384(2)
C11 H11 0.9300
C12 C13 1.389(2)
C13 H13 0.9300
C14 H14A 0.9600
C14 H14B 0.9600
C14 H14C 0.9600

loop_
_geom_hbond_atom_site_label_D
_geom_hbond_atom_site_label_H
_geom_hbond_atom_site_label_A
_geom_hbond_site_symmetry_A
_geom_hbond_distance_DH
_geom_hbond_distance_HA
_geom_hbond_distance_DA
_geom_hbond_angle_DHA
_geom_hbond_publ_flag
C7 H7A O1 2_556 0.97 2.459 3.308(2) 146 y
N6 H62 N1 1_565 0.90(2) 2.30(2) 3.190(2) 174 y
N2 H2 S1 3_777 0.86 2.599 3.3770(10) 151 y

loop_
_geom_torsion_atom_site_label_1
_geom_torsion_atom_site_label_2
_geom_torsion_atom_site_label_3
_geom_torsion_atom_site_label_4
_geom_torsion
C5 N1 N2 C3 -0.81(19)
N1 N2 C3 N4 1.00(18)
N1 N2 C3 S1 -179.11(13)
N2 C3 N4 C5 -0.80(17)
S1 C3 N4 C5 179.30(13)
N2 C3 N4 N6 179.29(16)
S1 C3 N4 N6 -0.6(3)
N2 N1 C5 N4 0.25(18)
N2 N1 C5 C7 -179.94(15)
C3 N4 C5 N1 0.36(19)
N6 N4 C5 N1 -179.74(16)
C3 N4 C5 C7 -179.46(15)
N6 N4 C5 C7 0.4(3)
N1 C5 C7 C8 -87.4(2)
N4 C5 C7 C8 92.39(19)
C5 C7 C8 C13 132.14(16)
C5 C7 C8 C9 -49.4(2)
C13 C8 C9 C10 -0.1(3)
C7 C8 C9 C10 -178.66(16)
C8 C9 C10 C11 -0.4(3)
C9 C10 C11 C12 0.1(3)
C14 O1 C12 C11 4.7(3)
C14 O1 C12 C13 -174.70(17)
C10 C11 C12 O1 -178.59(17)
C10 C11 C12 C13 0.8(3)
C9 C8 C13 C12 1.0(2)
C7 C8 C13 C12 179.59(15)
O1 C12 C13 C8 178.05(15)
C11 C12 C13 C8 -1.4(3)
